data_7008842
loop_
_publ_author_name
'N\'i Dhubhghaill, Orla M'
'Lennon, Joanne'
'Drew, Michael G. B.'

_publ_section_title
;
 Palladium(II) and platinum(II) complexes with tridentate
 iminophosphine ligands; synthesis and structural studies.
;
_journal_issue 19
_journal_name_full 'Dalton transactions (Cambridge, England : 2003)'
_journal_page_first 3213
_journal_page_last 3220
_journal_paper_doi 10.1039/b509834c
_journal_year 2005
_chemical_formula_sum 'C26 H21 Cl N O2 P Pt'
_chemical_formula_weight 640.95
_chemical_name_systematic
;
?
;
_space_group_IT_number 14
_symmetry_cell_setting monoclinic
_symmetry_space_group_name_Hall '-P 2yn'
_symmetry_space_group_name_H-M 'P 1 21/n 1'
_atom_sites_solution_hydrogens geom
_atom_sites_solution_primary direct
_atom_sites_solution_secondary difmap
_audit_creation_method SHELXL-97
_cell_angle_alpha 90.00
_cell_angle_beta 97.700(10)
_cell_angle_gamma 90.00
_cell_formula_units_Z 4
_cell_length_a 12.350(14)
_cell_length_b 12.138(14)
_cell_length_c 15.550(17)
_cell_measurement_reflns_used all
_cell_measurement_temperature 293(2)
_cell_measurement_theta_max 25.84
_cell_measurement_theta_min 1.98
_cell_volume 2310(5)
_computing_cell_refinement XDS
_computing_data_collection 'XDS (Kabsch, 1991)'
_computing_data_reduction XDS
_computing_molecular_graphics PLATON(Spek,1994)
_computing_structure_refinement 'SHELXL-93 (Sheldrick, 1993)'
_computing_structure_solution 'SHELXS-86 (Sheldrick, 1990)'
_diffrn_ambient_temperature 293(2)
_diffrn_measurement_device 'Marresearch Image Plate'
_diffrn_measurement_method '95 frames at 2^o intervals, counting time 2 min.'
_diffrn_radiation_monochromator graphite
_diffrn_radiation_source 'fine-focus sealed tube'
_diffrn_radiation_type MoK\a
_diffrn_radiation_wavelength 0.71073
_diffrn_reflns_av_R_equivalents 0.0000
_diffrn_reflns_av_sigmaI/netI 0.1006
_diffrn_reflns_limit_h_max 14
_diffrn_reflns_limit_h_min 0
_diffrn_reflns_limit_k_max 14
_diffrn_reflns_limit_k_min 0
_diffrn_reflns_limit_l_max 18
_diffrn_reflns_limit_l_min -19
_diffrn_reflns_number 4051
_diffrn_reflns_theta_max 25.84
_diffrn_reflns_theta_min 1.98
_exptl_absorpt_coefficient_mu 6.283
_exptl_absorpt_correction_T_max 1.000
_exptl_absorpt_correction_T_min 0.456
_exptl_absorpt_correction_type DIFABS
_exptl_crystal_colour orange
_exptl_crystal_density_diffrn 1.843
_exptl_crystal_density_method 'not measured'
_exptl_crystal_description needle
_exptl_crystal_F_000 1240
_exptl_crystal_size_max 0.35
_exptl_crystal_size_mid 0.04
_exptl_crystal_size_min 0.06
_refine_diff_density_max 2.582
_refine_diff_density_min -2.405
_refine_diff_density_rms 0.383
_refine_ls_extinction_coef 0.0014(4)
_refine_ls_extinction_expression Fc^*^=kFc[1+0.001xFc^2^\l^3^/sin(2\q)]^-1/4^
_refine_ls_extinction_method SHELXL
_refine_ls_goodness_of_fit_ref 0.992
_refine_ls_hydrogen_treatment constr
_refine_ls_matrix_type full
_refine_ls_number_parameters 291
_refine_ls_number_reflns 4051
_refine_ls_number_restraints 0
_refine_ls_restrained_S_all 0.992
_refine_ls_R_factor_all 0.1418
_refine_ls_R_factor_gt 0.0706
_refine_ls_shift/su_max 0.010
_refine_ls_shift/su_mean 0.002
_refine_ls_structure_factor_coef Fsqd
_refine_ls_weighting_details 'w=1/[\s^2^(Fo^2^)+(0.1463P)^2^+0.0000P] where P=(Fo^2^+2Fc^2^)/3'
_refine_ls_weighting_scheme calc
_refine_ls_wR_factor_gt 0.1735
_refine_ls_wR_factor_ref 0.2087
_reflns_number_gt 2563
_reflns_number_total 4051
_reflns_threshold_expression >2sigma(I)
_cod_data_source_file b509834c.txt
_cod_data_source_block 6
_cod_depositor_comments
;
The following automatic conversions were performed:

'_refine_ls_weighting_scheme' value 'calc
w=1/[\s^2^(Fo^2^)+(0.1463P)^2^+0.0000P] where P=(Fo^2^+2Fc^2^)/3' was
changed to 'calc'. New tag '_refine_ls_weighting_details' was
created. The value of the new tag was set to
'w=1/[\s^2^(Fo^2^)+(0.1463P)^2^+0.0000P] where P=(Fo^2^+2Fc^2^)/3'.

Automatic conversion script
Id: cif_fix_values 3143 2015-03-26 13:38:13Z robertas 
;
_cod_original_sg_symbol_H-M P21/n
_cod_original_formula_sum 'C26 H21 Cl N O2 PPt'
_cod_database_code 7008842

loop_
_symmetry_equiv_pos_as_xyz
'x, y, z'
'-x+1/2, y+1/2, -z+1/2'
'-x, -y, -z'
'x-1/2, -y-1/2, z-1/2'

loop_
_atom_site_label
_atom_site_type_symbol
_atom_site_fract_x
_atom_site_fract_y
_atom_site_fract_z
_atom_site_U_iso_or_equiv
_atom_site_adp_type
_atom_site_occupancy
_atom_site_calc_flag
_atom_site_refinement_flags
_atom_site_disorder_assembly
_atom_site_disorder_group
Pt1 Pt 0.14428(5) 0.72770(4) 0.38075(3) 0.0334(3) Uani 1 d . . .
P1 P 0.2349(4) 0.5814(3) 0.3479(2) 0.0384(9) Uani 1 d . . .
Cl1 Cl 0.2429(4) 0.7442(3) 0.5167(2) 0.0502(11) Uani 1 d . . .
N41 N 0.0568(12) 0.7110(9) 0.2632(7) 0.044(3) Uani 1 d . . .
O450 O -0.3546(14) 0.9843(13) 0.2603(9) 0.091(6) Uani 1 d . . .
O49 O 0.0572(11) 0.8670(9) 0.4085(6) 0.057(3) Uani 1 d . . .
C11 C 0.1903(14) 0.4527(13) 0.3936(8) 0.041(4) Uani 1 d . . .
C12 C 0.1928(16) 0.3538(14) 0.3529(10) 0.057(5) Uani 1 d . . .
C13 C 0.149(2) 0.2629(15) 0.3870(12) 0.075(7) Uani 1 d . . .
C14 C 0.108(2) 0.2647(15) 0.4610(12) 0.071(6) Uani 1 d . . .
C15 C 0.1021(18) 0.3662(14) 0.5040(10) 0.061(5) Uani 1 d . . .
C16 C 0.1476(16) 0.4588(13) 0.4705(9) 0.052(4) Uani 1 d . . .
C21 C 0.3824(15) 0.5885(14) 0.3618(9) 0.048(4) Uani 1 d . . .
C22 C 0.4467(19) 0.4945(15) 0.3832(11) 0.060(5) Uani 1 d . . .
C23 C 0.5577(19) 0.512(2) 0.3927(13) 0.081(7) Uani 1 d . . .
C24 C 0.606(3) 0.609(3) 0.3790(14) 0.114(11) Uani 1 d . . .
C25 C 0.538(2) 0.696(3) 0.3605(14) 0.093(8) Uani 1 d . . .
C26 C 0.429(2) 0.6858(19) 0.3560(13) 0.076(6) Uani 1 d . . .
C31 C 0.1907(15) 0.5733(11) 0.2314(8) 0.042(4) Uani 1 d . . .
C32 C 0.2399(14) 0.5068(12) 0.1735(8) 0.042(4) Uani 1 d . . .
C33 C 0.1997(17) 0.5101(15) 0.0876(10) 0.057(5) Uani 1 d . . .
C34 C 0.1094(18) 0.5762(15) 0.0565(11) 0.062(5) Uani 1 d . . .
C35 C 0.0609(15) 0.6421(13) 0.1140(8) 0.050(4) Uani 1 d . . .
C36 C 0.0976(12) 0.6414(12) 0.2006(8) 0.037(3) Uani 1 d . . .
C42 C -0.0383(14) 0.7502(11) 0.2427(9) 0.037(4) Uani 1 d . . .
C43 C -0.0908(13) 0.8294(12) 0.2929(8) 0.038(3) Uani 1 d . . .
C44 C -0.1994(15) 0.8621(13) 0.2562(8) 0.048(4) Uani 1 d . . .
C45 C -0.2534(17) 0.9455(15) 0.2886(10) 0.056(4) Uani 1 d . . .
C451 C -0.409(2) 0.929(2) 0.1944(14) 0.093(8) Uani 1 d . . .
C46 C -0.194(2) 1.0104(16) 0.3575(11) 0.073(7) Uani 1 d . . .
C47 C -0.0932(15) 0.9833(12) 0.3929(10) 0.047(4) Uani 1 d . . .
C48 C -0.0329(15) 0.8901(12) 0.3651(8) 0.042(4) Uani 1 d . . .
H12 H 0.2241 0.3481 0.3019 0.069 Uiso 1 calc R . .
H13 H 0.1491 0.1967 0.3568 0.090 Uiso 1 calc R . .
H14 H 0.0827 0.2003 0.4841 0.085 Uiso 1 calc R . .
H15 H 0.0686 0.3712 0.5539 0.073 Uiso 1 calc R . .
H16 H 0.1491 0.5253 0.5004 0.062 Uiso 1 calc R . .
H22 H 0.4163 0.4256 0.3904 0.072 Uiso 1 calc R . .
H23 H 0.6027 0.4519 0.4098 0.097 Uiso 1 calc R . .
H24 H 0.6815 0.6158 0.3822 0.137 Uiso 1 calc R . .
H25 H 0.5681 0.7642 0.3505 0.111 Uiso 1 calc R . .
H26 H 0.3854 0.7485 0.3486 0.092 Uiso 1 calc R . .
H32 H 0.2986 0.4615 0.1935 0.051 Uiso 1 calc R . .
H33 H 0.2327 0.4677 0.0486 0.068 Uiso 1 calc R . .
H34 H 0.0821 0.5759 -0.0022 0.074 Uiso 1 calc R . .
H35 H 0.0026 0.6874 0.0930 0.060 Uiso 1 calc R . .
H42 H -0.0777 0.7259 0.1910 0.045 Uiso 1 calc R . .
H44 H -0.2336 0.8240 0.2082 0.057 Uiso 1 calc R . .
H45A H -0.3677 0.9280 0.1465 0.112 Uiso 1 calc R . .
H45B H -0.4783 0.9644 0.1768 0.112 Uiso 1 calc R . .
H45C H -0.4216 0.8549 0.2123 0.112 Uiso 1 calc R . .
H46 H -0.2272 1.0724 0.3776 0.088 Uiso 1 calc R . .
H47 H -0.0595 1.0267 0.4380 0.056 Uiso 1 calc R . .

loop_
_atom_site_aniso_label
_atom_site_aniso_U_11
_atom_site_aniso_U_22
_atom_site_aniso_U_33
_atom_site_aniso_U_23
_atom_site_aniso_U_13
_atom_site_aniso_U_12
Pt1 0.0330(4) 0.0336(4) 0.0336(3) -0.0007(2) 0.0040(2) 0.0009(2)
Cl1 0.053(3) 0.060(2) 0.0343(17) 0.0032(15) -0.0062(17) 0.0034(19)
P1 0.042(3) 0.0374(19) 0.0378(18) 0.0044(15) 0.0134(16) 0.0045(18)
N41 0.042(9) 0.045(8) 0.040(6) -0.015(5) -0.005(6) 0.011(6)
O450 0.068(13) 0.113(12) 0.084(9) -0.033(8) -0.015(8) 0.050(10)
O49 0.080(11) 0.047(6) 0.041(5) 0.003(5) 0.001(6) 0.024(6)
C11 0.034(10) 0.046(9) 0.042(7) 0.018(6) 0.004(6) -0.003(7)
C12 0.068(16) 0.049(9) 0.057(9) 0.000(8) 0.018(9) 0.003(9)
C13 0.09(2) 0.031(9) 0.114(19) 0.002(9) 0.048(16) -0.004(9)
C14 0.10(2) 0.057(11) 0.063(11) 0.019(9) 0.029(12) 0.003(11)
C15 0.077(17) 0.049(10) 0.062(9) 0.003(8) 0.029(9) -0.005(10)
C16 0.053(13) 0.050(9) 0.052(8) -0.005(7) 0.005(8) 0.000(8)
C21 0.029(11) 0.060(10) 0.053(9) -0.007(7) 0.002(7) -0.001(8)
C22 0.064(16) 0.051(10) 0.065(10) 0.010(8) 0.011(9) 0.012(9)
C23 0.026(14) 0.13(2) 0.083(14) 0.001(13) 0.005(10) 0.027(12)
C24 0.05(2) 0.21(4) 0.082(16) -0.020(18) 0.023(14) -0.01(2)
C25 0.037(17) 0.14(2) 0.101(17) 0.009(16) 0.018(13) -0.026(15)
C26 0.057(17) 0.082(14) 0.091(14) 0.022(12) 0.016(11) 0.002(12)
C31 0.049(12) 0.037(8) 0.039(7) -0.005(6) 0.008(7) -0.001(7)
C32 0.049(11) 0.043(8) 0.034(7) 0.001(6) 0.002(7) -0.002(7)
C33 0.054(14) 0.069(12) 0.052(9) -0.010(8) 0.022(9) -0.005(9)
C34 0.054(15) 0.069(12) 0.065(10) -0.024(9) 0.017(9) 0.004(10)
C35 0.050(12) 0.056(9) 0.043(7) -0.013(7) 0.001(7) 0.018(8)
C36 0.023(9) 0.047(8) 0.040(7) -0.004(6) 0.005(6) -0.002(6)
C42 0.033(10) 0.038(8) 0.038(7) 0.001(6) -0.006(6) -0.005(6)
C43 0.026(9) 0.044(8) 0.042(7) -0.017(6) 0.003(6) 0.009(7)
C44 0.047(12) 0.056(9) 0.041(7) -0.016(7) 0.011(7) 0.015(8)
C45 0.042(13) 0.067(11) 0.060(9) -0.003(8) 0.007(8) 0.017(9)
C451 0.08(2) 0.108(19) 0.089(15) 0.009(13) -0.007(14) 0.021(15)
C46 0.10(2) 0.063(11) 0.053(9) -0.006(8) 0.004(10) 0.041(12)
C47 0.038(11) 0.040(8) 0.060(9) -0.022(7) -0.004(8) 0.022(7)
C48 0.056(12) 0.039(8) 0.033(6) 0.008(6) 0.006(7) 0.006(7)

loop_
_atom_type_symbol
_atom_type_description
_atom_type_scat_dispersion_real
_atom_type_scat_dispersion_imag
_atom_type_scat_source
C C 0.0033 0.0016 'International Tables Vol C Tables 4.2.6.8 and 6.1.1.4'
H H 0.0000 0.0000 'International Tables Vol C Tables 4.2.6.8 and 6.1.1.4'
N N 0.0061 0.0033 'International Tables Vol C Tables 4.2.6.8 and 6.1.1.4'
O O 0.0106 0.0060 'International Tables Vol C Tables 4.2.6.8 and 6.1.1.4'
Pt Pt -1.7033 8.3905 'International Tables Vol C Tables 4.2.6.8 and 6.1.1.4'
P P 0.1023 0.0942 'International Tables Vol C Tables 4.2.6.8 and 6.1.1.4'
Br Br -0.2901 2.4595 'International Tables Vol C Tables 4.2.6.8 and 6.1.1.4'
Cl Cl 0.1484 0.1585 'International Tables Vol C Tables 4.2.6.8 and 6.1.1.4'

loop_
_geom_angle_atom_site_label_1
_geom_angle_atom_site_label_2
_geom_angle_atom_site_label_3
_geom_angle
_geom_angle_site_symmetry_1
_geom_angle_site_symmetry_3
_geom_angle_publ_flag
N41 Pt1 O49 92.3(5) . . ?
N41 Pt1 P1 86.3(4) . . ?
O49 Pt1 P1 178.5(3) . . ?
N41 Pt1 Cl1 179.0(4) . . ?
O49 Pt1 Cl1 87.9(3) . . ?
P1 Pt1 Cl1 93.48(16) . . ?
N41 C42 C43 125.6(13) . . ?
C44 C43 C48 120.2(13) . . ?
C44 C43 C42 115.5(12) . . ?
C48 C43 C42 123.1(14) . . ?
C45 C44 C43 122.7(15) . . ?
O450 C45 C44 128.5(17) . . ?
O450 C45 C46 113.9(16) . . ?
C44 C45 C46 117.3(19) . . ?
C451 O450 C45 115.3(17) . . ?
C47 C46 C45 121.5(17) . . ?
C46 C47 C48 123.9(15) . . ?
O49 C48 C43 127.8(14) . . ?
O49 C48 C47 117.9(13) . . ?
C43 C48 C47 114.1(15) . . ?
C42 N41 C36 116.7(12) . . ?
C42 N41 Pt1 124.0(10) . . ?
C36 N41 Pt1 118.9(10) . . ?
C48 O49 Pt1 121.1(9) . . ?
C21 P1 C31 106.5(8) . . ?
C21 P1 C11 110.2(8) . . ?
C31 P1 C11 105.9(7) . . ?
C21 P1 Pt1 118.1(6) . . ?
C31 P1 Pt1 100.4(5) . . ?
C11 P1 Pt1 114.2(6) . . ?
C32 C31 C36 120.7(13) . . ?
C32 C31 P1 124.7(13) . . ?
C36 C31 P1 114.6(10) . . ?
C35 C36 N41 124.6(14) . . ?
C35 C36 C31 118.4(13) . . ?
N41 C36 C31 116.8(11) . . ?
C36 C35 C34 121.1(16) . . ?
C35 C34 C33 119.7(16) . . ?
C32 C33 C34 121.5(17) . . ?
C33 C32 C31 118.6(16) . . ?
C26 C21 C22 120(2) . . ?
C26 C21 P1 118.3(16) . . ?
C22 C21 P1 121.2(15) . . ?
C23 C22 C21 115.3(19) . . ?
C22 C23 C24 125(3) . . ?
C25 C24 C23 116(3) . . ?
C26 C25 C24 122(3) . . ?
C21 C26 C25 121(2) . . ?
C12 C11 C16 119.3(14) . . ?
C12 C11 P1 123.1(11) . . ?
C16 C11 P1 117.6(12) . . ?
C13 C12 C11 119.9(16) . . ?
C14 C13 C12 122.9(18) . . ?
C13 C14 C15 118.5(17) . . ?
C16 C15 C14 118.9(15) . . ?
C11 C16 C15 120.3(15) . . ?

loop_
_geom_bond_atom_site_label_1
_geom_bond_atom_site_label_2
_geom_bond_distance
_geom_bond_site_symmetry_2
_geom_bond_publ_flag
Pt1 N41 2.005(12) . ?
Pt1 O49 2.080(11) . ?
Pt1 P1 2.196(4) . ?
Pt1 Cl1 2.303(4) . ?
C42 N41 1.27(2) . ?
C42 C43 1.45(2) . ?
C43 C44 1.44(2) . ?
C43 C48 1.449(19) . ?
C44 C45 1.35(2) . ?
C45 O450 1.35(2) . ?
C45 C46 1.45(3) . ?
O450 C451 1.33(2) . ?
C46 C47 1.33(3) . ?
C47 C48 1.45(2) . ?
C48 O49 1.25(2) . ?
N41 C36 1.430(18) . ?
P1 C21 1.808(19) . ?
P1 C31 1.824(13) . ?
P1 C11 1.831(15) . ?
C31 C32 1.41(2) . ?
C31 C36 1.44(2) . ?
C36 C35 1.362(18) . ?
C35 C34 1.39(2) . ?
C34 C33 1.41(3) . ?
C33 C32 1.36(2) . ?
C21 C26 1.32(3) . ?
C21 C22 1.40(2) . ?
C22 C23 1.37(3) . ?
C23 C24 1.36(4) . ?
C24 C25 1.35(4) . ?
C25 C26 1.35(3) . ?
C11 C12 1.36(2) . ?
C11 C16 1.37(2) . ?
C12 C13 1.36(2) . ?
C13 C14 1.32(2) . ?
C14 C15 1.41(2) . ?
C15 C16 1.39(2) . ?
